data_4306194
loop_
_publ_author_name
'M. Bharathy'
'V. A. Rassolov'
'S. Park'
'H.-C. zur Loye'

_publ_contact_author_address
;
Department of Chemistry and Biochemistry
631, Sumter Street
University of South Carolina
Columbia SC 29208
USA
;
_publ_contact_author_email zurloye@mail.chem.sc.edu
_publ_contact_author_fax 803-777-8508
_publ_contact_author_name
;
 Prof. Hans-Conrad zur Loye
;
_publ_contact_author_phone 803-777-6916
_publ_section_title
;
Crystal Growth of Two New Photoluminescent Oxides: Sr3Li6Nb2O11 and
Sr3Li6Ta2O11
;
_journal_name_full 'Inorganic Chemistry'
_journal_page_first 9941
_journal_page_last 9945
_journal_paper_doi 10.1021/ic801102t
_journal_volume 47
_journal_year 2008
_chemical_compound_source 'see text'
_chemical_formula_moiety 'Nb O6, Nb O5, 3(Sr), 6(Li)'
_chemical_formula_sum 'Li6 Nb2 O11 Sr3'
_chemical_formula_weight 666.32
_chemical_name_systematic ?
_space_group_IT_number 51
_symmetry_cell_setting orthorhombic
_symmetry_Int_Tables_number 51
_symmetry_space_group_name_Hall '-P 2a 2a'
_symmetry_space_group_name_H-M 'P m m a'
_atom_sites_solution_primary direct
_atom_sites_solution_secondary difmap
_cell_angle_alpha 90
_cell_angle_beta 90
_cell_angle_gamma 90
_cell_formula_units_Z 2
_cell_length_a 10.5834(15)
_cell_length_b 8.3103(13)
_cell_length_c 5.8277(8)
_cell_measurement_reflns_used 4953
_cell_measurement_temperature 298(2)
_cell_measurement_theta_max 35.79
_cell_measurement_theta_min 2.45
_cell_volume 512.55(13)
_computing_structure_refinement 'SHELXL-97 (Sheldrick, 1997)'
_diffrn_ambient_temperature 298(2)
_diffrn_measured_fraction_theta_full 0.966
_diffrn_measured_fraction_theta_max 0.966
_diffrn_radiation_monochromator graphite
_diffrn_radiation_source 'fine-focus sealed tube'
_diffrn_radiation_type MoK\a
_diffrn_radiation_wavelength 0.71073
_diffrn_reflns_av_R_equivalents 0.0405
_diffrn_reflns_av_sigmaI/netI 0.0399
_diffrn_reflns_limit_h_max 17
_diffrn_reflns_limit_h_min -17
_diffrn_reflns_limit_k_max 13
_diffrn_reflns_limit_k_min -11
_diffrn_reflns_limit_l_max 9
_diffrn_reflns_limit_l_min -3
_diffrn_reflns_number 4953
_diffrn_reflns_theta_full 35.79
_diffrn_reflns_theta_max 35.79
_diffrn_reflns_theta_min 2.45
_exptl_absorpt_coefficient_mu 17.728
_exptl_absorpt_correction_T_max 0.16
_exptl_absorpt_correction_T_min 0.050
_exptl_absorpt_correction_type numerical
_exptl_absorpt_process_details
;
Interpolation using  Int.Tab. Vol. C (1992) p. 523,Tab. 6.3.3.3
for values of muR in the range 0-2.5, and Int.Tab. Vol.II (1959)
p.302; Table 5.3.6 B for muR in the range 2.6-10.0.
The interpolation procedure of C.W.Dwiggins Jr (Acta Cryst.(1975)
A31,146-148) is used with some modification.
;
_exptl_crystal_colour 'pale green'
_exptl_crystal_density_diffrn 4.318
_exptl_crystal_density_method 'Not Measured'
_exptl_crystal_description block
_exptl_crystal_F_000 604
_exptl_crystal_size_max 0.2
_exptl_crystal_size_mid 0.15
_exptl_crystal_size_min 0.1
_refine_ls_extinction_method none
_refine_ls_goodness_of_fit_ref 1.569
_refine_ls_matrix_type full
_refine_ls_number_parameters 66
_refine_ls_number_reflns 1273
_refine_ls_number_restraints 0
_refine_ls_restrained_S_all 1.569
_refine_ls_R_factor_all 0.0396
_refine_ls_R_factor_gt 0.0366
_refine_ls_shift/su_max 0.000
_refine_ls_shift/su_mean 0.000
_refine_ls_structure_factor_coef Fsqd
_refine_ls_weighting_details 'calc w=1/[\s^2^(Fo^2^)+(0.0479P)^2^+0.0000P] where P=(Fo^2^+2Fc^2^)/3'
_refine_ls_weighting_scheme calc
_refine_ls_wR_factor_gt 0.1165
_refine_ls_wR_factor_ref 0.1174
_reflns_number_gt 1165
_reflns_number_total 1273
_reflns_threshold_expression >2sigma(I)
_cod_data_source_file ic801102t_si_001_2.cif
_cod_data_source_block mb1048m
_cod_depositor_comments
;
The following automatic conversions were performed:
'_symmetry_cell_setting' value 'Orthorhombic' changed to 'orthorhombic'
according to '/home/saulius/struct/CIF-dictionaries/cif_core.dic'
dictionary named 'cif_core.dic' version 2.4.1 from 2010-06-29.

Automatic conversion script
Id: cif_fix_enum 1527 2010-12-29 10:47:43Z saulius 
;
_cod_database_code 4306194

loop_
_symmetry_equiv_pos_site_id
_symmetry_equiv_pos_as_xyz
1 x,y,z
2 1/2-x,-y,z
3 1/2+x,-y,-z
4 -x,y,-z
5 -x,-y,-z
6 1/2+x,y,-z
7 1/2-x,y,z
8 x,-y,z

loop_
_atom_site_label
_atom_site_type_symbol
_atom_site_fract_x
_atom_site_fract_y
_atom_site_fract_z
_atom_site_U_iso_or_equiv
_atom_site_adp_type
_atom_site_occupancy
_atom_site_symmetry_multiplicity
_atom_site_calc_flag
_atom_site_refinement_flags
_atom_site_disorder_assembly
_atom_site_disorder_group
Nb1 Nb 0.2500 0.5000 0.26404(12) 0.00818(16) Uani 1 4 d S . .
Nb2 Nb 0.0000 0.0000 0.0000 0.00366(15) Uani 1 4 d S . .
Sr1 Sr 0.2500 0.0000 0.61717(11) 0.00701(16) Uani 1 4 d S . .
Sr2 Sr 0.0000 0.26056(6) 0.5000 0.00653(14) Uani 1 2 d S . .
O1 O 0.1106(2) 0.1731(3) -0.1312(4) 0.0063(4) Uani 1 1 d . . .
O2 O 0.2500 0.3029(5) 0.4303(7) 0.0084(7) Uani 1 2 d S . .
O3 O 0.1062(4) 0.0000 0.2825(6) 0.0077(7) Uani 1 2 d S . .
O4 O 0.0601(4) 0.5000 0.2509(7) 0.0089(7) Uani 1 2 d S . .
O5 O 0.2500 0.5000 -0.0581(14) 0.0183(12) Uani 1 4 d S . .
Li1 Li 0.2500 0.1483(16) 0.1449(19) 0.018(2) Uani 1 2 d S . .
Li2 Li 0.0000 0.3527(15) 0.0000 0.013(2) Uani 1 2 d S . .
Li3 Li 0.2500 0.3117(14) -0.2208(19) 0.0126(19) Uani 1 2 d S . .

loop_
_atom_site_aniso_label
_atom_site_aniso_U_11
_atom_site_aniso_U_22
_atom_site_aniso_U_33
_atom_site_aniso_U_23
_atom_site_aniso_U_13
_atom_site_aniso_U_12
Nb1 0.0054(3) 0.0085(3) 0.0106(3) 0.000 0.000 0.000
Nb2 0.0016(3) 0.0051(3) 0.0043(3) 0.000 0.00005(18) 0.000
Sr1 0.0034(3) 0.0117(3) 0.0059(3) 0.000 0.000 0.000
Sr2 0.0049(2) 0.0076(3) 0.0071(2) 0.000 -0.00081(14) 0.000
O1 0.0043(10) 0.0074(11) 0.0073(10) 0.0017(8) -0.0002(9) -0.0011(8)
O2 0.0079(16) 0.0096(17) 0.0078(15) 0.0014(14) 0.000 0.000
O3 0.0054(16) 0.0091(17) 0.0085(14) 0.000 -0.0018(13) 0.000
O4 0.0058(16) 0.0085(17) 0.0123(17) 0.000 0.0017(14) 0.000
O5 0.020(3) 0.007(3) 0.027(3) 0.000 0.000 0.000
Li1 0.017(5) 0.022(6) 0.014(5) -0.002(4) 0.000 0.000
Li2 0.019(5) 0.014(5) 0.005(4) 0.000 -0.006(3) 0.000
Li3 0.008(4) 0.013(5) 0.017(5) -0.001(4) 0.000 0.000

loop_
_atom_type_symbol
_atom_type_description
_atom_type_scat_dispersion_real
_atom_type_scat_dispersion_imag
_atom_type_scat_source
Sr Sr -1.5307 3.2498 'International Tables Vol C Tables 4.2.6.8 and 6.1.1.4'
O O 0.0106 0.0060 'International Tables Vol C Tables 4.2.6.8 and 6.1.1.4'
Nb Nb -2.0727 0.6215 'International Tables Vol C Tables 4.2.6.8 and 6.1.1.4'
Li Li -0.0003 0.0001 'International Tables Vol C Tables 4.2.6.8 and 6.1.1.4'

loop_
_geom_angle_atom_site_label_1
_geom_angle_atom_site_label_2
_geom_angle_atom_site_label_3
_geom_angle
_geom_angle_site_symmetry_1
_geom_angle_site_symmetry_3
_geom_angle_publ_flag
O5 Nb1 O2 120.61(13) . 2_565 ?
O5 Nb1 O2 120.61(13) . . ?
O2 Nb1 O2 118.8(3) 2_565 . ?
O5 Nb1 O4 87.81(11) . . ?
O2 Nb1 O4 91.11(6) 2_565 . ?
O2 Nb1 O4 91.11(6) . . ?
O5 Nb1 O4 87.81(11) . 2_565 ?
O2 Nb1 O4 91.11(6) 2_565 2_565 ?
O2 Nb1 O4 91.11(6) . 2_565 ?
O4 Nb1 O4 175.6(2) . 2_565 ?
O5 Nb1 Li1 76.6(2) . . ?
O2 Nb1 Li1 162.8(2) 2_565 . ?
O2 Nb1 Li1 44.0(2) . . ?
O4 Nb1 Li1 89.49(3) . . ?
O4 Nb1 Li1 89.49(3) 2_565 . ?
O5 Nb1 Li1 76.6(2) . 2_565 ?
O2 Nb1 Li1 44.0(2) 2_565 2_565 ?
O2 Nb1 Li1 162.8(2) . 2_565 ?
O4 Nb1 Li1 89.49(3) . 2_565 ?
O4 Nb1 Li1 89.49(3) 2_565 2_565 ?
Li1 Nb1 Li1 153.3(4) . 2_565 ?
O5 Nb1 Li3 29.0(2) . . ?
O2 Nb1 Li3 149.6(2) 2_565 . ?
O2 Nb1 Li3 91.6(2) . . ?
O4 Nb1 Li3 88.09(10) . . ?
O4 Nb1 Li3 88.09(10) 2_565 . ?
Li1 Nb1 Li3 47.7(3) . . ?
Li1 Nb1 Li3 105.6(3) 2_565 . ?
O5 Nb1 Li3 29.0(2) . 2_565 ?
O2 Nb1 Li3 91.6(2) 2_565 2_565 ?
O2 Nb1 Li3 149.6(2) . 2_565 ?
O4 Nb1 Li3 88.09(10) . 2_565 ?
O4 Nb1 Li3 88.09(10) 2_565 2_565 ?
Li1 Nb1 Li3 105.6(3) . 2_565 ?
Li1 Nb1 Li3 47.7(3) 2_565 2_565 ?
Li3 Nb1 Li3 58.0(4) . 2_565 ?
O5 Nb1 Li2 62.17(5) . . ?
O2 Nb1 Li2 123.87(18) 2_565 . ?
O2 Nb1 Li2 85.3(2) . . ?
O4 Nb1 Li2 34.93(14) . . ?
O4 Nb1 Li2 141.65(14) 2_565 . ?
Li1 Nb1 Li2 62.0(2) . . ?
Li1 Nb1 Li2 104.7(2) 2_565 . ?
Li3 Nb1 Li2 53.96(8) . . ?
Li3 Nb1 Li2 76.80(17) 2_565 . ?
O5 Nb1 Li2 62.17(5) . 5_565 ?
O2 Nb1 Li2 85.3(2) 2_565 5_565 ?
O2 Nb1 Li2 123.87(18) . 5_565 ?
O4 Nb1 Li2 34.93(14) . 5_565 ?
O4 Nb1 Li2 141.65(14) 2_565 5_565 ?
Li1 Nb1 Li2 104.7(2) . 5_565 ?
Li1 Nb1 Li2 62.0(2) 2_565 5_565 ?
Li3 Nb1 Li2 76.80(17) . 5_565 ?
Li3 Nb1 Li2 53.96(8) 2_565 5_565 ?
Li2 Nb1 Li2 43.6(4) . 5_565 ?
O5 Nb1 Li2 62.17(5) . 2_565 ?
O2 Nb1 Li2 85.3(2) 2_565 2_565 ?
O2 Nb1 Li2 123.87(18) . 2_565 ?
O4 Nb1 Li2 141.65(14) . 2_565 ?
O4 Nb1 Li2 34.93(14) 2_565 2_565 ?
Li1 Nb1 Li2 104.7(2) . 2_565 ?
Li1 Nb1 Li2 62.0(2) 2_565 2_565 ?
Li3 Nb1 Li2 76.80(17) . 2_565 ?
Li3 Nb1 Li2 53.96(8) 2_565 2_565 ?
Li2 Nb1 Li2 124.35(9) . 2_565 ?
Li2 Nb1 Li2 106.8(2) 5_565 2_565 ?
O3 Nb2 O3 180.0(2) 5 . ?
O3 Nb2 O1 89.20(11) 5 5 ?
O3 Nb2 O1 90.80(11) . 5 ?
O3 Nb2 O1 89.20(11) 5 3 ?
O3 Nb2 O1 90.80(11) . 3 ?
O1 Nb2 O1 91.64(15) 5 3 ?
O3 Nb2 O1 90.80(11) 5 . ?
O3 Nb2 O1 89.20(11) . . ?
O1 Nb2 O1 180.0(2) 5 . ?
O1 Nb2 O1 88.36(15) 3 . ?
O3 Nb2 O1 90.80(11) 5 7 ?
O3 Nb2 O1 89.20(11) . 7 ?
O1 Nb2 O1 88.36(15) 5 7 ?
O1 Nb2 O1 180.00(12) 3 7 ?
O1 Nb2 O1 91.64(15) . 7 ?
O3 Nb2 Li2 90.0 5 . ?
O3 Nb2 Li2 90.0 . . ?
O1 Nb2 Li2 135.82(8) 5 . ?
O1 Nb2 Li2 44.18(8) 3 . ?
O1 Nb2 Li2 44.18(8) . . ?
O1 Nb2 Li2 135.82(8) 7 . ?
O3 Nb2 Li2 90.0 5 5 ?
O3 Nb2 Li2 90.0 . 5 ?
O1 Nb2 Li2 44.18(8) 5 5 ?
O1 Nb2 Li2 135.82(8) 3 5 ?
O1 Nb2 Li2 135.82(8) . 5 ?
O1 Nb2 Li2 44.18(8) 7 5 ?
Li2 Nb2 Li2 180.0 . 5 ?
O3 Nb2 Li1 136.1(2) 5 . ?
O3 Nb2 Li1 43.9(2) . . ?
O1 Nb2 Li1 133.9(2) 5 . ?
O1 Nb2 Li1 96.4(2) 3 . ?
O1 Nb2 Li1 46.1(2) . . ?
O1 Nb2 Li1 83.6(2) 7 . ?
Li2 Nb2 Li1 66.1(2) . . ?
Li2 Nb2 Li1 113.9(2) 5 . ?
O3 Nb2 Li1 43.9(2) 5 5 ?
O3 Nb2 Li1 136.1(2) . 5 ?
O1 Nb2 Li1 46.1(2) 5 5 ?
O1 Nb2 Li1 83.6(2) 3 5 ?
O1 Nb2 Li1 133.9(2) . 5 ?
O1 Nb2 Li1 96.4(2) 7 5 ?
Li2 Nb2 Li1 113.9(2) . 5 ?
Li2 Nb2 Li1 66.1(2) 5 5 ?
Li1 Nb2 Li1 180.0 . 5 ?
O3 Nb2 Li1 43.9(2) 5 6 ?
O3 Nb2 Li1 136.1(2) . 6 ?
O1 Nb2 Li1 83.6(2) 5 6 ?
O1 Nb2 Li1 46.1(2) 3 6 ?
O1 Nb2 Li1 96.4(2) . 6 ?
O1 Nb2 Li1 133.9(2) 7 6 ?
Li2 Nb2 Li1 66.1(2) . 6 ?
Li2 Nb2 Li1 113.9(2) 5 6 ?
Li1 Nb2 Li1 132.1(5) . 6 ?
Li1 Nb2 Li1 47.9(5) 5 6 ?
O3 Nb2 Li1 136.1(2) 5 2 ?
O3 Nb2 Li1 43.9(2) . 2 ?
O1 Nb2 Li1 96.4(2) 5 2 ?
O1 Nb2 Li1 133.9(2) 3 2 ?
O1 Nb2 Li1 83.6(2) . 2 ?
O1 Nb2 Li1 46.1(2) 7 2 ?
Li2 Nb2 Li1 113.9(2) . 2 ?
Li2 Nb2 Li1 66.1(2) 5 2 ?
Li1 Nb2 Li1 47.9(5) . 2 ?
Li1 Nb2 Li1 132.1(5) 5 2 ?
Li1 Nb2 Li1 180.0 6 2 ?
O3 Sr1 O3 75.94(18) . 2 ?
O3 Sr1 O1 144.69(6) . 8_656 ?
O3 Sr1 O1 95.63(9) 2 8_656 ?
O3 Sr1 O1 95.63(9) . 7_556 ?
O3 Sr1 O1 144.69(6) 2 7_556 ?
O1 Sr1 O1 109.13(12) 8_656 7_556 ?
O3 Sr1 O1 144.69(6) . 2_556 ?
O3 Sr1 O1 95.63(9) 2 2_556 ?
O1 Sr1 O1 69.31(12) 8_656 2_556 ?
O1 Sr1 O1 71.40(12) 7_556 2_556 ?
O3 Sr1 O1 95.63(9) . 1_556 ?
O3 Sr1 O1 144.69(6) 2 1_556 ?
O1 Sr1 O1 71.40(12) 8_656 1_556 ?
O1 Sr1 O1 69.31(12) 7_556 1_556 ?
O1 Sr1 O1 109.13(12) 2_556 1_556 ?
O3 Sr1 O2 71.76(7) . 2 ?
O3 Sr1 O2 71.76(7) 2 2 ?
O1 Sr1 O2 138.77(7) 8_656 2 ?
O1 Sr1 O2 73.04(9) 7_556 2 ?
O1 Sr1 O2 73.04(9) 2_556 2 ?
O1 Sr1 O2 138.77(7) 1_556 2 ?
O3 Sr1 O2 71.76(7) . . ?
O3 Sr1 O2 71.76(7) 2 . ?
O1 Sr1 O2 73.04(9) 8_656 . ?
O1 Sr1 O2 138.77(7) 7_556 . ?
O1 Sr1 O2 138.77(7) 2_556 . ?
O1 Sr1 O2 73.04(9) 1_556 . ?
O2 Sr1 O2 133.22(18) 2 . ?
O3 Sr1 Li3 105.67(18) . 1_556 ?
O3 Sr1 Li3 105.67(18) 2 1_556 ?
O1 Sr1 Li3 42.87(13) 8_656 1_556 ?
O1 Sr1 Li3 109.61(19) 7_556 1_556 ?
O1 Sr1 Li3 109.61(19) 2_556 1_556 ?
O1 Sr1 Li3 42.87(13) 1_556 1_556 ?
O2 Sr1 Li3 176.6(2) 2 1_556 ?
O2 Sr1 Li3 43.4(2) . 1_556 ?
O3 Sr1 Li3 105.67(18) . 2_556 ?
O3 Sr1 Li3 105.67(18) 2 2_556 ?
O1 Sr1 Li3 109.61(19) 8_656 2_556 ?
O1 Sr1 Li3 42.87(13) 7_556 2_556 ?
O1 Sr1 Li3 42.87(13) 2_556 2_556 ?
O1 Sr1 Li3 109.61(19) 1_556 2_556 ?
O2 Sr1 Li3 43.4(2) 2 2_556 ?
O2 Sr1 Li3 176.6(2) . 2_556 ?
Li3 Sr1 Li3 139.9(5) 1_556 2_556 ?
O3 Sr1 Li1 43.99(14) . 2 ?
O3 Sr1 Li1 43.99(14) 2 2 ?
O1 Sr1 Li1 139.60(12) 8_656 2 ?
O1 Sr1 Li1 107.3(2) 7_556 2 ?
O1 Sr1 Li1 107.3(2) 2_556 2 ?
O1 Sr1 Li1 139.60(12) 1_556 2 ?
O2 Sr1 Li1 42.5(3) 2 2 ?
O2 Sr1 Li1 90.7(3) . 2 ?
Li3 Sr1 Li1 134.2(3) 1_556 2 ?
Li3 Sr1 Li1 85.9(3) 2_556 2 ?
O3 Sr1 Li1 43.99(14) . . ?
O3 Sr1 Li1 43.99(14) 2 . ?
O1 Sr1 Li1 107.3(2) 8_656 . ?
O1 Sr1 Li1 139.60(12) 7_556 . ?
O1 Sr1 Li1 139.60(12) 2_556 . ?
O1 Sr1 Li1 107.3(2) 1_556 . ?
O2 Sr1 Li1 90.7(3) 2 . ?
O2 Sr1 Li1 42.5(3) . . ?
Li3 Sr1 Li1 85.9(3) 1_556 . ?
Li3 Sr1 Li1 134.2(3) 2_556 . ?
Li1 Sr1 Li1 48.3(5) 2 . ?
O4 Sr2 O4 77.08(14) 5_566 . ?
O4 Sr2 O1 126.06(11) 5_566 3 ?
O4 Sr2 O1 81.78(10) . 3 ?
O4 Sr2 O1 81.78(10) 5_566 1_556 ?
O4 Sr2 O1 126.06(11) . 1_556 ?
O1 Sr2 O1 146.90(12) 3 1_556 ?
O4 Sr2 O2 103.24(12) 5_566 . ?
O4 Sr2 O2 64.36(12) . . ?
O1 Sr2 O2 111.08(11) 3 . ?
O1 Sr2 O2 73.41(10) 1_556 . ?
O4 Sr2 O2 64.36(12) 5_566 6_556 ?
O4 Sr2 O2 103.24(12) . 6_556 ?
O1 Sr2 O2 73.41(10) 3 6_556 ?
O1 Sr2 O2 111.08(11) 1_556 6_556 ?
O2 Sr2 O2 165.03(17) . 6_556 ?
O4 Sr2 O3 104.52(10) 5_566 5_556 ?
O4 Sr2 O3 168.93(12) . 5_556 ?
O1 Sr2 O3 88.66(10) 3 5_556 ?
O1 Sr2 O3 64.83(10) 1_556 5_556 ?
O2 Sr2 O3 124.92(11) . 5_556 ?
O2 Sr2 O3 68.45(11) 6_556 5_556 ?
O4 Sr2 O3 168.93(12) 5_566 . ?
O4 Sr2 O3 104.52(10) . . ?
O1 Sr2 O3 64.83(10) 3 . ?
O1 Sr2 O3 88.66(10) 1_556 . ?
O2 Sr2 O3 68.45(11) . . ?
O2 Sr2 O3 124.92(11) 6_556 . ?
O3 Sr2 O3 76.07(13) 5_556 . ?
O4 Sr2 Li2 41.4(2) 5_566 1_556 ?
O4 Sr2 Li2 110.7(2) . 1_556 ?
O1 Sr2 Li2 152.45(7) 3 1_556 ?
O1 Sr2 Li2 42.11(18) 1_556 1_556 ?
O2 Sr2 Li2 96.45(10) . 1_556 ?
O2 Sr2 Li2 79.72(9) 6_556 1_556 ?
O3 Sr2 Li2 75.8(2) 5_556 1_556 ?
O3 Sr2 Li2 130.2(2) . 1_556 ?
O4 Sr2 Li2 110.7(2) 5_566 . ?
O4 Sr2 Li2 41.4(2) . . ?
O1 Sr2 Li2 42.11(18) 3 . ?
O1 Sr2 Li2 152.45(7) 1_556 . ?
O2 Sr2 Li2 79.72(9) . . ?
O2 Sr2 Li2 96.45(10) 6_556 . ?
O3 Sr2 Li2 130.2(2) 5_556 . ?
O3 Sr2 Li2 75.8(2) . . ?
Li2 Sr2 Li2 150.6(5) 1_556 . ?
O4 Sr2 Li3 79.0(2) 5_566 1_556 ?
O4 Sr2 Li3 88.8(2) . 1_556 ?
O1 Sr2 Li3 149.59(18) 3 1_556 ?
O1 Sr2 Li3 38.3(2) 1_556 1_556 ?
O2 Sr2 Li3 39.94(19) . 1_556 ?
O2 Sr2 Li3 137.00(19) 6_556 1_556 ?
O3 Sr2 Li3 102.3(2) 5_556 1_556 ?
O3 Sr2 Li3 90.1(2) . 1_556 ?
Li2 Sr2 Li3 57.56(17) 1_556 1_556 ?
Li2 Sr2 Li3 117.88(19) . 1_556 ?
O4 Sr2 Li3 88.8(2) 5_566 6 ?
O4 Sr2 Li3 79.0(2) . 6 ?
O1 Sr2 Li3 38.3(2) 3 6 ?
O1 Sr2 Li3 149.59(18) 1_556 6 ?
O2 Sr2 Li3 137.00(19) . 6 ?
O2 Sr2 Li3 39.94(19) 6_556 6 ?
O3 Sr2 Li3 90.1(2) 5_556 6 ?
O3 Sr2 Li3 102.3(2) . 6 ?
Li2 Sr2 Li3 117.88(19) 1_556 6 ?
Li2 Sr2 Li3 57.56(17) . 6 ?
Li3 Sr2 Li3 164.4(4) 1_556 6 ?
Li3 O1 Nb2 166.0(3) . . ?
Li3 O1 Li2 95.9(4) . . ?
Nb2 O1 Li2 92.7(3) . . ?
Li3 O1 Li1 75.0(4) . . ?
Nb2 O1 Li1 92.6(3) . . ?
Li2 O1 Li1 100.3(3) . . ?
Li3 O1 Sr1 74.8(3) . 1_554 ?
Nb2 O1 Sr1 98.84(11) . 1_554 ?
Li2 O1 Sr1 165.0(2) . 1_554 ?
Li1 O1 Sr1 88.8(3) . 1_554 ?
Li3 O1 Sr2 87.3(3) . 1_554 ?
Nb2 O1 Sr2 104.95(10) . 1_554 ?
Li2 O1 Sr2 81.07(11) . 1_554 ?
Li1 O1 Sr2 162.3(3) . 1_554 ?
Sr1 O1 Sr2 86.64(8) 1_554 1_554 ?
Nb1 O2 Li3 118.5(4) . 1_556 ?
Nb1 O2 Li1 97.1(4) . . ?
Li3 O2 Li1 144.4(5) 1_556 . ?
Nb1 O2 Sr2 100.88(9) . 6_656 ?
Li3 O2 Sr2 81.63(10) 1_556 6_656 ?
Li1 O2 Sr2 92.26(11) . 6_656 ?
Nb1 O2 Sr2 100.88(9) . . ?
Li3 O2 Sr2 81.63(10) 1_556 . ?
Li1 O2 Sr2 92.26(11) . . ?
Sr2 O2 Sr2 157.05(17) 6_656 . ?
Nb1 O2 Sr1 172.8(2) . . ?
Li3 O2 Sr1 68.7(3) 1_556 . ?
Li1 O2 Sr1 75.7(4) . . ?
Sr2 O2 Sr1 79.67(9) 6_656 . ?
Sr2 O2 Sr1 79.67(9) . . ?
Nb2 O3 Li1 95.3(3) . . ?
Nb2 O3 Li1 95.3(3) . 2 ?
Li1 O3 Li1 71.2(6) . 2 ?
Nb2 O3 Sr1 176.3(2) . . ?
Li1 O3 Sr1 81.7(3) . . ?
Li1 O3 Sr1 81.7(3) 2 . ?
Nb2 O3 Sr2 98.65(11) . . ?
Li1 O3 Sr2 90.6(3) . . ?
Li1 O3 Sr2 158.0(3) 2 . ?
Sr1 O3 Sr2 83.57(9) . . ?
Nb2 O3 Sr2 98.65(11) . 5_556 ?
Li1 O3 Sr2 158.0(3) . 5_556 ?
Li1 O3 Sr2 90.6(3) 2 5_556 ?
Sr1 O3 Sr2 83.57(9) . 5_556 ?
Sr2 O3 Sr2 103.93(13) . 5_556 ?
Li2 O4 Li2 75.0(6) . 5_565 ?
Li2 O4 Nb1 110.12(17) . . ?
Li2 O4 Nb1 110.12(17) 5_565 . ?
Li2 O4 Sr2 144.3(3) . 5_566 ?
Li2 O4 Sr2 81.9(3) 5_565 5_566 ?
Nb1 O4 Sr2 103.19(12) . 5_566 ?
Li2 O4 Sr2 81.9(3) . . ?
Li2 O4 Sr2 144.3(3) 5_565 . ?
Nb1 O4 Sr2 103.19(12) . . ?
Sr2 O4 Sr2 102.92(14) 5_566 . ?
Li3 O5 Li3 117.6(8) . 2_565 ?
Li3 O5 Nb1 121.2(4) . . ?
Li3 O5 Nb1 121.2(4) 2_565 . ?
O2 Li1 O3 93.2(4) . 2 ?
O2 Li1 O3 93.2(4) . . ?
O3 Li1 O3 92.0(5) 2 . ?
O2 Li1 O1 121.6(5) . . ?
O3 Li1 O1 144.7(6) 2 . ?
O3 Li1 O1 81.3(2) . . ?
O2 Li1 O1 121.6(5) . 8_655 ?
O3 Li1 O1 81.3(2) 2 8_655 ?
O3 Li1 O1 144.7(6) . 8_655 ?
O1 Li1 O1 84.6(4) . 8_655 ?
O2 Li1 Li1 127.7(4) . 2 ?
O3 Li1 Li1 54.4(3) 2 2 ?
O3 Li1 Li1 54.4(3) . 2 ?
O1 Li1 Li1 95.4(4) . 2 ?
O1 Li1 Li1 95.4(4) 8_655 2 ?
O2 Li1 Li3 109.8(6) . . ?
O3 Li1 Li3 129.2(3) 2 . ?
O3 Li1 Li3 129.2(3) . . ?
O1 Li1 Li3 48.0(3) . . ?
O1 Li1 Li3 48.0(3) 8_655 . ?
Li1 Li1 Li3 122.5(4) 2 . ?
O2 Li1 Nb1 39.0(3) . . ?
O3 Li1 Nb1 118.6(4) 2 . ?
O3 Li1 Nb1 118.6(4) . . ?
O1 Li1 Nb1 94.5(4) . . ?
O1 Li1 Nb1 94.5(4) 8_655 . ?
Li1 Li1 Nb1 166.6(2) 2 . ?
Li3 Li1 Nb1 70.9(4) . . ?
O2 Li1 Sr1 61.8(3) . . ?
O3 Li1 Sr1 54.3(3) 2 . ?
O3 Li1 Sr1 54.3(3) . . ?
O1 Li1 Sr1 135.1(3) . . ?
O1 Li1 Sr1 135.1(3) 8_655 . ?
Li1 Li1 Sr1 65.9(2) 2 . ?
Li3 Li1 Sr1 171.6(6) . . ?
Nb1 Li1 Sr1 100.8(3) . . ?
O2 Li1 Nb2 117.9(2) . . ?
O3 Li1 Nb2 119.7(5) 2 . ?
O3 Li1 Nb2 40.77(14) . . ?
O1 Li1 Nb2 41.25(13) . . ?
O1 Li1 Nb2 114.8(4) 8_655 . ?
Li1 Li1 Nb2 66.1(2) 2 . ?
Li3 Li1 Nb2 89.1(3) . . ?
Nb1 Li1 Nb2 117.3(2) . . ?
Sr1 Li1 Nb2 95.0(3) . . ?
O2 Li1 Nb2 117.9(2) . 2 ?
O3 Li1 Nb2 40.77(14) 2 2 ?
O3 Li1 Nb2 119.7(5) . 2 ?
O1 Li1 Nb2 114.8(4) . 2 ?
O1 Li1 Nb2 41.25(13) 8_655 2 ?
Li1 Li1 Nb2 66.1(2) 2 2 ?
Li3 Li1 Nb2 89.1(3) . 2 ?
Nb1 Li1 Nb2 117.3(2) . 2 ?
Sr1 Li1 Nb2 95.0(3) . 2 ?
Nb2 Li1 Nb2 121.1(4) . 2 ?
O2 Li1 Li2 83.5(3) . 6_655 ?
O3 Li1 Li2 79.49(18) 2 6_655 ?
O3 Li1 Li2 170.6(4) . 6_655 ?
O1 Li1 Li2 107.9(4) . 6_655 ?
O1 Li1 Li2 38.17(19) 8_655 6_655 ?
Li1 Li1 Li2 121.4(3) 2 6_655 ?
Li3 Li1 Li2 60.1(2) . 6_655 ?
Nb1 Li1 Li2 63.4(3) . 6_655 ?
Sr1 Li1 Li2 116.7(2) . 6_655 ?
Nb2 Li1 Li2 147.9(4) . 6_655 ?
Nb2 Li1 Li2 55.4(2) 2 6_655 ?
O4 Li2 O4 105.0(6) . 5_565 ?
O4 Li2 O1 110.71(13) . 3 ?
O4 Li2 O1 122.38(15) 5_565 3 ?
O4 Li2 O1 122.38(15) . . ?
O4 Li2 O1 110.71(13) 5_565 . ?
O1 Li2 O1 86.2(5) 3 . ?
O4 Li2 Li2 52.5(3) . 5_565 ?
O4 Li2 Li2 52.5(3) 5_565 5_565 ?
O1 Li2 Li2 136.9(3) 3 5_565 ?
O1 Li2 Li2 136.9(3) . 5_565 ?
O4 Li2 Nb2 127.5(3) . . ?
O4 Li2 Nb2 127.5(3) 5_565 . ?
O1 Li2 Nb2 43.1(3) 3 . ?
O1 Li2 Nb2 43.1(3) . . ?
Li2 Li2 Nb2 180.000(1) 5_565 . ?
O4 Li2 Li3 92.1(3) . 6 ?
O4 Li2 Li3 95.9(3) 5_565 6 ?
O1 Li2 Li3 40.8(2) 3 6 ?
O1 Li2 Li3 126.1(5) . 6 ?
Li2 Li2 Li3 96.6(3) 5_565 6 ?
Nb2 Li2 Li3 83.4(3) . 6 ?
O4 Li2 Li3 95.9(3) . . ?
O4 Li2 Li3 92.1(3) 5_565 . ?
O1 Li2 Li3 126.1(5) 3 . ?
O1 Li2 Li3 40.8(2) . . ?
Li2 Li2 Li3 96.6(3) 5_565 . ?
Nb2 Li2 Li3 83.4(3) . . ?
Li3 Li2 Li3 166.8(7) 6 . ?
O4 Li2 Sr2 149.1(4) . 1_554 ?
O4 Li2 Sr2 56.72(9) 5_565 1_554 ?
O1 Li2 Sr2 100.2(3) 3 1_554 ?
O1 Li2 Sr2 56.83(13) . 1_554 ?
Li2 Li2 Sr2 104.7(2) 5_565 1_554 ?
Nb2 Li2 Sr2 75.3(2) . 1_554 ?
Li3 Li2 Sr2 113.0(2) 6 1_554 ?
Li3 Li2 Sr2 63.3(2) . 1_554 ?
O4 Li2 Sr2 56.72(9) . . ?
O4 Li2 Sr2 149.1(4) 5_565 . ?
O1 Li2 Sr2 56.83(13) 3 . ?
O1 Li2 Sr2 100.2(3) . . ?
Li2 Li2 Sr2 104.7(2) 5_565 . ?
Nb2 Li2 Sr2 75.3(2) . . ?
Li3 Li2 Sr2 63.3(2) 6 . ?
Li3 Li2 Sr2 113.0(2) . . ?
Sr2 Li2 Sr2 150.6(5) 1_554 . ?
O4 Li2 Li1 139.8(2) . 6 ?
O4 Li2 Li1 82.6(2) 5_565 6 ?
O1 Li2 Li1 41.5(2) 3 6 ?
O1 Li2 Li1 89.3(4) . 6 ?
Li2 Li2 Li1 121.4(3) 5_565 6 ?
Nb2 Li2 Li1 58.6(3) . 6 ?
Li3 Li2 Li1 47.7(3) 6 6 ?
Li3 Li2 Li1 123.6(4) . 6 ?
Sr2 Li2 Li1 67.5(2) 1_554 6 ?
Sr2 Li2 Li1 96.8(3) . 6 ?
O4 Li2 Li1 82.6(2) . . ?
O4 Li2 Li1 139.8(2) 5_565 . ?
O1 Li2 Li1 89.3(4) 3 . ?
O1 Li2 Li1 41.5(2) . . ?
Li2 Li2 Li1 121.4(3) 5_565 . ?
Nb2 Li2 Li1 58.6(3) . . ?
Li3 Li2 Li1 123.6(4) 6 . ?
Li3 Li2 Li1 47.7(3) . . ?
Sr2 Li2 Li1 96.8(3) 1_554 . ?
Sr2 Li2 Li1 67.5(2) . . ?
Li1 Li2 Li1 117.1(6) 6 . ?
O5 Li3 O1 111.6(4) . . ?
O5 Li3 O1 111.6(4) . 8_655 ?
O1 Li3 O1 98.8(5) . 8_655 ?
O5 Li3 O2 123.3(6) . 1_554 ?
O1 Li3 O2 104.3(4) . 1_554 ?
O1 Li3 O2 104.3(4) 8_655 1_554 ?
O5 Li3 Li1 91.3(6) . . ?
O1 Li3 Li1 57.0(3) . . ?
O1 Li3 Li1 57.0(3) 8_655 . ?
O2 Li3 Li1 145.4(6) 1_554 . ?
O5 Li3 Sr1 168.8(6) . 1_554 ?
O1 Li3 Sr1 62.3(3) . 1_554 ?
O1 Li3 Sr1 62.3(3) 8_655 1_554 ?
O2 Li3 Sr1 67.9(3) 1_554 1_554 ?
Li1 Li3 Sr1 77.5(4) . 1_554 ?
O5 Li3 Li2 71.1(3) . 6_655 ?
O1 Li3 Li2 129.0(5) . 6_655 ?
O1 Li3 Li2 43.4(3) 8_655 6_655 ?
O2 Li3 Li2 115.99(19) 1_554 6_655 ?
Li1 Li3 Li2 72.3(3) . 6_655 ?
Sr1 Li3 Li2 104.9(3) 1_554 6_655 ?
O5 Li3 Li2 71.1(3) . . ?
O1 Li3 Li2 43.4(3) . . ?
O1 Li3 Li2 129.0(5) 8_655 . ?
O2 Li3 Li2 115.99(19) 1_554 . ?
Li1 Li3 Li2 72.3(3) . . ?
Sr1 Li3 Li2 104.9(3) 1_554 . ?
Li2 Li3 Li2 126.6(4) 6_655 . ?
O5 Li3 Li3 31.2(4) . 2_565 ?
O1 Li3 Li3 126.4(3) . 2_565 ?
O1 Li3 Li3 126.4(3) 8_655 2_565 ?
O2 Li3 Li3 92.1(3) 1_554 2_565 ?
Li1 Li3 Li3 122.5(4) . 2_565 ?
Sr1 Li3 Li3 160.0(2) 1_554 2_565 ?
Li2 Li3 Li3 83.4(3) 6_655 2_565 ?
Li2 Li3 Li3 83.4(3) . 2_565 ?
O5 Li3 Sr2 112.6(3) . 1_554 ?
O1 Li3 Sr2 54.42(15) . 1_554 ?
O1 Li3 Sr2 134.4(5) 8_655 1_554 ?
O2 Li3 Sr2 58.43(17) 1_554 1_554 ?
Li1 Li3 Sr2 111.4(3) . 1_554 ?
Sr1 Li3 Sr2 72.2(2) 1_554 1_554 ?
Li2 Li3 Sr2 174.3(4) 6_655 1_554 ?
Li2 Li3 Sr2 59.14(6) . 1_554 ?
Li3 Li3 Sr2 97.8(2) 2_565 1_554 ?
O5 Li3 Sr2 112.6(3) . 6_655 ?
O1 Li3 Sr2 134.4(5) . 6_655 ?
O1 Li3 Sr2 54.42(15) 8_655 6_655 ?
O2 Li3 Sr2 58.43(17) 1_554 6_655 ?
Li1 Li3 Sr2 111.4(3) . 6_655 ?
Sr1 Li3 Sr2 72.2(2) 1_554 6_655 ?
Li2 Li3 Sr2 59.14(6) 6_655 6_655 ?
Li2 Li3 Sr2 174.3(4) . 6_655 ?
Li3 Li3 Sr2 97.8(2) 2_565 6_655 ?
Sr2 Li3 Sr2 115.1(3) 1_554 6_655 ?
O5 Li3 Nb1 29.8(3) . . ?
O1 Li3 Nb1 93.0(4) . . ?
O1 Li3 Nb1 93.0(4) 8_655 . ?
O2 Li3 Nb1 153.1(5) 1_554 . ?
Li1 Li3 Nb1 61.5(4) . . ?
Sr1 Li3 Nb1 139.0(4) 1_554 . ?
Li2 Li3 Nb1 64.2(2) 6_655 . ?
Li2 Li3 Nb1 64.2(2) . . ?
Li3 Li3 Nb1 61.0(2) 2_565 . ?
Sr2 Li3 Nb1 121.31(18) 1_554 . ?
Sr2 Li3 Nb1 121.31(18) 6_655 . ?

loop_
_geom_bond_atom_site_label_1
_geom_bond_atom_site_label_2
_geom_bond_distance
_geom_bond_site_symmetry_2
_geom_bond_publ_flag
Nb1 O5 1.877(8) . ?
Nb1 O2 1.903(4) 2_565 ?
Nb1 O2 1.903(4) . ?
Nb1 O4 2.011(4) . ?
Nb1 O4 2.011(4) 2_565 ?
Nb1 Li1 3.004(13) . ?
Nb1 Li1 3.004(13) 2_565 ?
Nb1 Li3 3.230(11) . ?
Nb1 Li3 3.230(11) 2_565 ?
Nb1 Li2 3.297(5) . ?
Nb1 Li2 3.297(5) 5_565 ?
Nb1 Li2 3.297(5) 2_565 ?
Nb2 O3 1.993(4) 5 ?
Nb2 O3 1.993(4) . ?
Nb2 O1 2.006(3) 5 ?
Nb2 O1 2.006(3) 3 ?
Nb2 O1 2.006(3) . ?
Nb2 O1 2.006(3) 7 ?
Nb2 Li2 2.931(13) . ?
Nb2 Li2 2.931(13) 5 ?
Nb2 Li1 3.039(6) . ?
Nb2 Li1 3.039(6) 5 ?
Nb2 Li1 3.039(6) 6 ?
Nb2 Li1 3.039(6) 2 ?
Sr1 O3 2.474(4) . ?
Sr1 O3 2.474(4) 2 ?
Sr1 O1 2.529(3) 8_656 ?
Sr1 O1 2.529(3) 7_556 ?
Sr1 O1 2.529(3) 2_556 ?
Sr1 O1 2.529(3) 1_556 ?
Sr1 O2 2.742(4) 2 ?
Sr1 O2 2.742(4) . ?
Sr1 Li3 2.757(11) 1_556 ?
Sr1 Li3 2.757(11) 2_556 ?
Sr1 Li1 3.016(11) 2 ?
Sr1 Li1 3.016(11) . ?
Sr2 O4 2.544(2) 5_566 ?
Sr2 O4 2.544(2) . ?
Sr2 O1 2.553(3) 3 ?
Sr2 O1 2.553(3) 1_556 ?
Sr2 O2 2.6998(9) . ?
Sr2 O2 2.6998(9) 6_556 ?
Sr2 O3 2.749(2) 5_556 ?
Sr2 O3 2.749(2) . ?
Sr2 Li2 3.013(3) 1_556 ?
Sr2 Li2 3.013(3) . ?
Sr2 Li3 3.135(6) 1_556 ?
Sr2 Li3 3.135(6) 6 ?
O1 Li3 1.944(8) . ?
O1 Li2 2.045(10) . ?
O1 Li1 2.193(8) . ?
O1 Sr1 2.529(3) 1_554 ?
O1 Sr2 2.553(3) 1_554 ?
O2 Li3 2.035(12) 1_556 ?
O2 Li1 2.102(13) . ?
O2 Sr2 2.6998(9) 6_656 ?
O3 Li1 2.117(9) . ?
O3 Li1 2.117(9) 2 ?
O3 Sr2 2.749(2) 5_556 ?
O4 Li2 2.010(8) . ?
O4 Li2 2.010(8) 5_565 ?
O4 Sr2 2.544(2) 5_566 ?
O5 Li3 1.830(12) . ?
O5 Li3 1.830(12) 2_565 ?
Li1 O3 2.117(9) 2 ?
Li1 O1 2.193(8) 8_655 ?
Li1 Li1 2.47(3) 2 ?
Li1 Li3 2.527(16) . ?
Li1 Nb2 3.039(6) 2 ?
Li1 Li2 3.255(10) 6_655 ?
Li2 O4 2.010(8) 5_565 ?
Li2 O1 2.045(10) 3 ?
Li2 Li2 2.45(3) 5_565 ?
Li2 Li3 2.962(5) 6 ?
Li2 Li3 2.962(5) . ?
Li2 Sr2 3.013(3) 1_554 ?
Li2 Li1 3.255(10) 6 ?
Li3 O1 1.944(8) 8_655 ?
Li3 O2 2.035(12) 1_554 ?
Li3 Sr1 2.757(11) 1_554 ?
Li3 Li2 2.962(5) 6_655 ?
Li3 Li3 3.13(2) 2_565 ?
Li3 Sr2 3.135(6) 1_554 ?
Li3 Sr2 3.135(6) 6_655 ?
